data_7018721
loop_
_publ_author_name
'Su, Shengqun'
'Wang, Song'
'Song, Xuezhi'
'Song, Shuyan'
'Qin, Chao'
'Zhu, Min'
'Hao, Zhaomin'
'Zhao, Shuna'
'Zhang, Hongjie'

_publ_section_title
;
 Syntheses, structures, photoluminescence, and magnetic properties of
 (3,6)- and 4-connected lanthanide metal-organic frameworks with a
 semirigid tricarboxylate ligand.
;
_journal_issue 16
_journal_name_full 'Dalton transactions (Cambridge, England : 2003)'
_journal_page_first 4772
_journal_page_last 4779
_journal_paper_doi 10.1039/c2dt12346k
_journal_volume 41
_journal_year 2012
_chemical_formula_moiety 'C15 H12 Gd N O12'
_chemical_formula_sum 'C15 H12 Gd N O12'
_chemical_formula_weight 555.51
_chemical_melting_point ?
_chemical_name_systematic
;
?
;
_space_group_IT_number 14
_symmetry_cell_setting monoclinic
_symmetry_space_group_name_Hall '-P 2ybc'
_symmetry_space_group_name_H-M 'P 1 21/c 1'
_atom_sites_solution_hydrogens geom
_atom_sites_solution_primary direct
_atom_sites_solution_secondary difmap
_audit_creation_method SHELXL-97
_cell_angle_alpha 90.00
_cell_angle_beta 93.882(2)
_cell_angle_gamma 90.00
_cell_formula_units_Z 4
_cell_length_a 5.4387(5)
_cell_length_b 29.037(3)
_cell_length_c 10.9220(10)
_cell_measurement_reflns_used 3405
_cell_measurement_temperature 185(2)
_cell_measurement_theta_max 26.07
_cell_measurement_theta_min 1.40
_cell_volume 1720.9(3)
_computing_cell_refinement 'Bruker SMART'
_computing_data_collection 'Bruker SMART'
_computing_data_reduction 'Bruker SAINT'
_computing_molecular_graphics SHELXP-97
_computing_publication_material SHELXTL
_computing_structure_refinement 'SHELXL-97 (Sheldrick, 1997)'
_computing_structure_solution 'SHELXS-97 (Sheldrick, 1990)'
_diffrn_ambient_temperature 185(2)
_diffrn_detector_area_resol_mean 9.00cm
_diffrn_measured_fraction_theta_full 0.997
_diffrn_measured_fraction_theta_max 0.997
_diffrn_measurement_device_type 'CCD area detector'
_diffrn_measurement_method 'phi and omega scans'
_diffrn_radiation_monochromator graphite
_diffrn_radiation_source 'fine-focus sealed tube'
_diffrn_radiation_type MoK\a
_diffrn_radiation_wavelength 0.71073
_diffrn_reflns_av_R_equivalents 0.0743
_diffrn_reflns_av_sigmaI/netI 0.1028
_diffrn_reflns_limit_h_max 6
_diffrn_reflns_limit_h_min -6
_diffrn_reflns_limit_k_max 35
_diffrn_reflns_limit_k_min -33
_diffrn_reflns_limit_l_max 10
_diffrn_reflns_limit_l_min -13
_diffrn_reflns_number 8813
_diffrn_reflns_theta_full 26.07
_diffrn_reflns_theta_max 26.07
_diffrn_reflns_theta_min 1.40
_diffrn_standards_decay_% none
_diffrn_standards_interval_count none
_diffrn_standards_interval_time none
_diffrn_standards_number none
_exptl_absorpt_coefficient_mu 3.926
_exptl_absorpt_correction_T_max 0.6949
_exptl_absorpt_correction_T_min 0.5723
_exptl_absorpt_correction_type empirical
_exptl_absorpt_process_details SADABS
_exptl_crystal_colour 'light yellow'
_exptl_crystal_density_diffrn 2.144
_exptl_crystal_density_method 'not measured'
_exptl_crystal_description block
_exptl_crystal_F_000 1076
_exptl_crystal_size_max 0.16
_exptl_crystal_size_mid 0.11
_exptl_crystal_size_min 0.10
_refine_diff_density_max 2.082
_refine_diff_density_min -3.746
_refine_diff_density_rms 0.359
_refine_ls_extinction_method none
_refine_ls_goodness_of_fit_ref 1.092
_refine_ls_hydrogen_treatment mixed
_refine_ls_matrix_type full
_refine_ls_number_parameters 280
_refine_ls_number_reflns 3405
_refine_ls_number_restraints 28
_refine_ls_restrained_S_all 1.092
_refine_ls_R_factor_all 0.1035
_refine_ls_R_factor_gt 0.0777
_refine_ls_shift/su_max 0.000
_refine_ls_shift/su_mean 0.000
_refine_ls_structure_factor_coef Fsqd
_refine_ls_weighting_details 'calc w=1/[\s^2^(Fo^2^)+(0.1326P)^2^+4.6346P] where P=(Fo^2^+2Fc^2^)/3'
_refine_ls_weighting_scheme calc
_refine_ls_wR_factor_gt 0.1991
_refine_ls_wR_factor_ref 0.2338
_reflns_number_gt 2449
_reflns_number_total 3405
_reflns_threshold_expression >2sigma(I)
_cod_data_source_file c2dt12346k.txt
_cod_data_source_block 7'
_cod_depositor_comments
;
The following automatic conversions were performed:

'_chemical_melting_point' value 'not measured' was changed to '?' -
the value is undefined or not given.

'_symmetry_cell_setting' value
'Monoclinic' changed to 'monoclinic' according to
/home/saulius/struct/CIF-dictionaries/cif_core.dic dictionary named
'cif_core.dic' version 2.4.1 from 2010-06-29.

Automatic conversion script
Id: cif_fix_values 1715 2011-07-08 13:25:40Z adriana 
;
_cod_original_sg_symbol_H-M P2(1)/c
_cod_database_code 7018721

loop_
_symmetry_equiv_pos_as_xyz
'x, y, z'
'-x, y+1/2, -z+1/2'
'-x, -y, -z'
'x, -y-1/2, z-1/2'

loop_
_atom_site_label
_atom_site_type_symbol
_atom_site_fract_x
_atom_site_fract_y
_atom_site_fract_z
_atom_site_U_iso_or_equiv
_atom_site_adp_type
_atom_site_occupancy
_atom_site_symmetry_multiplicity
_atom_site_calc_flag
_atom_site_refinement_flags
Gd1 Gd 0.00419(11) 0.423848(19) 0.78159(6) 0.0192(3) Uani 1 1 d D
C1 C 0.328(2) 0.4097(4) 1.1520(13) 0.020(3) Uani 1 1 d .
C2 C 0.279(3) 0.3721(4) 1.2262(14) 0.026(3) Uani 1 1 d .
H2A H 0.1550 0.3504 1.2008 0.032 Uiso 1 1 calc R
C3 C 0.415(2) 0.3670(4) 1.3380(13) 0.020(3) Uani 1 1 d U
C4 C 0.602(3) 0.3972(4) 1.3744(14) 0.026(3) Uani 1 1 d .
H4A H 0.6972 0.3923 1.4495 0.032 Uiso 1 1 calc R
C5 C 0.652(2) 0.4351(4) 1.3008(13) 0.021(3) Uani 1 1 d .
C6 C 0.515(3) 0.4406(5) 1.1921(13) 0.024(3) Uani 1 1 d .
H6A H 0.5476 0.4663 1.1417 0.029 Uiso 1 1 calc R
C7 C 0.392(2) 0.2877(4) 1.3828(13) 0.020(3) Uani 1 1 d .
C8 C 0.267(3) 0.2516(4) 1.4342(13) 0.024(3) Uani 1 1 d .
C9 C 0.305(2) 0.2066(4) 1.4031(13) 0.024(3) Uani 1 1 d .
H9A H 0.2111 0.1829 1.4379 0.029 Uiso 1 1 calc R
C10 C 0.483(3) 0.1953(4) 1.3192(12) 0.021(3) Uani 1 1 d .
C11 C 0.609(3) 0.2307(4) 1.2720(14) 0.029(3) Uani 1 1 d .
H11A H 0.7312 0.2237 1.2167 0.035 Uiso 1 1 calc R
C12 C 0.569(3) 0.2767(5) 1.2997(14) 0.030(3) Uani 1 1 d .
H12A H 0.6596 0.3003 1.2630 0.036 Uiso 1 1 calc R
C13 C 0.185(3) 0.4169(4) 1.0323(14) 0.024(3) Uani 1 1 d U
C14 C 0.535(2) 0.1461(4) 1.2919(12) 0.019(3) Uani 1 1 d .
C15 C 0.846(2) 0.4707(4) 1.3346(14) 0.023(3) Uani 1 1 d .
N1 N 0.086(2) 0.2603(4) 1.5213(12) 0.027(3) Uani 1 1 d .
O1 O 0.2329(17) 0.4533(3) 0.9679(9) 0.024(2) Uani 1 1 d .
O2 O 0.0302(17) 0.3881(3) 0.9952(9) 0.022(2) Uani 1 1 d .
O3 O 0.014(3) 0.2986(4) 1.5402(15) 0.077(6) Uani 1 1 d .
O4 O 0.011(2) 0.2280(4) 1.5794(13) 0.058(4) Uani 1 1 d U
O5 O 0.3755(17) 0.1166(3) 1.3050(10) 0.027(2) Uani 1 1 d .
O6 O 0.7423(17) 0.1375(3) 1.2561(9) 0.025(2) Uani 1 1 d .
O7 O 1.0315(17) 0.4605(3) 1.3988(8) 0.022(2) Uani 1 1 d .
O8 O 0.8041(17) 0.5103(3) 1.2881(9) 0.025(2) Uani 1 1 d .
O9 O 0.3581(18) 0.3319(3) 1.4162(8) 0.024(2) Uani 1 1 d .
O10 O -0.2784(17) 0.4635(3) 0.9034(10) 0.026(2) Uani 1 1 d D
O11 O -0.3016(17) 0.4608(3) 0.6347(9) 0.024(2) Uani 1 1 d D
O12 O 0.109(2) 0.3996(3) 0.5825(8) 0.025(2) Uani 1 1 d D
H12C H 0.08(3) 0.408(4) 0.511(4) 0.030 Uiso 1 1 d D
H12B H 0.13(3) 0.3715(8) 0.585(10) 0.030 Uiso 1 1 d D
H11B H -0.25(2) 0.4870(16) 0.622(12) 0.030 Uiso 1 1 d D
H11C H -0.39(2) 0.461(4) 0.693(9) 0.030 Uiso 1 1 d D
H10C H -0.187(14) 0.4860(19) 0.905(12) 0.030 Uiso 1 1 d D
H10B H -0.407(12) 0.470(2) 0.934(13) 0.030 Uiso 1 1 d D

loop_
_atom_site_aniso_label
_atom_site_aniso_U_11
_atom_site_aniso_U_22
_atom_site_aniso_U_33
_atom_site_aniso_U_23
_atom_site_aniso_U_13
_atom_site_aniso_U_12
Gd1 0.0187(4) 0.0100(4) 0.0286(5) 0.0008(3) -0.0005(3) -0.0012(2)
C1 0.017(7) 0.016(6) 0.028(8) -0.001(6) 0.011(6) -0.003(5)
C2 0.031(8) 0.008(6) 0.039(9) 0.002(6) -0.003(6) -0.003(5)
C3 0.023(6) 0.007(5) 0.030(6) 0.006(5) 0.000(5) 0.003(5)
C4 0.025(8) 0.022(7) 0.032(8) 0.000(6) 0.000(6) 0.000(6)
C5 0.015(7) 0.016(6) 0.034(8) -0.001(6) 0.006(6) -0.002(5)
C6 0.035(8) 0.018(6) 0.019(7) 0.001(6) 0.003(6) -0.005(6)
C7 0.024(7) 0.006(5) 0.030(8) 0.001(5) -0.006(6) -0.006(5)
C8 0.027(8) 0.018(6) 0.028(8) -0.002(6) 0.004(6) 0.006(6)
C9 0.016(7) 0.021(7) 0.034(8) 0.000(6) -0.010(6) -0.007(5)
C10 0.035(8) 0.008(6) 0.018(7) -0.003(5) -0.006(6) 0.004(5)
C11 0.040(9) 0.015(6) 0.032(8) 0.007(6) 0.000(7) 0.011(6)
C12 0.031(8) 0.020(7) 0.040(9) 0.010(6) 0.007(7) 0.000(6)
C13 0.026(6) 0.016(5) 0.030(6) 0.004(5) -0.008(5) 0.014(5)
C14 0.020(7) 0.014(6) 0.024(7) 0.004(5) 0.002(6) -0.001(5)
C15 0.018(7) 0.010(6) 0.040(9) -0.003(6) -0.003(6) 0.001(5)
N1 0.024(6) 0.014(5) 0.044(8) 0.001(5) 0.013(6) 0.002(5)
O1 0.023(5) 0.009(4) 0.038(6) 0.004(4) -0.006(4) -0.005(4)
O2 0.023(5) 0.009(4) 0.031(6) -0.007(4) -0.015(4) -0.003(4)
O3 0.110(13) 0.015(6) 0.117(13) 0.000(7) 0.081(11) 0.003(7)
O4 0.066(7) 0.046(6) 0.068(7) 0.011(6) 0.050(6) 0.007(5)
O5 0.021(5) 0.014(4) 0.045(6) -0.002(4) -0.003(4) -0.006(4)
O6 0.022(5) 0.016(4) 0.036(6) 0.003(4) 0.009(4) 0.006(4)
O7 0.028(5) 0.008(4) 0.027(5) 0.005(4) -0.014(4) -0.001(4)
O8 0.030(5) 0.015(4) 0.032(6) 0.004(4) 0.004(4) -0.004(4)
O9 0.040(6) 0.009(4) 0.025(5) -0.002(4) 0.002(4) 0.002(4)
O10 0.020(5) 0.017(4) 0.041(6) -0.008(4) 0.006(4) 0.001(4)
O11 0.016(5) 0.019(4) 0.037(6) 0.001(4) 0.006(4) -0.001(4)
O12 0.042(6) 0.023(5) 0.011(5) 0.002(4) 0.000(4) 0.003(5)

loop_
_atom_type_symbol
_atom_type_description
_atom_type_scat_dispersion_real
_atom_type_scat_dispersion_imag
_atom_type_scat_source
C C 0.0033 0.0016 'International Tables Vol C Tables 4.2.6.8 and 6.1.1.4'
H H 0.0000 0.0000 'International Tables Vol C Tables 4.2.6.8 and 6.1.1.4'
N N 0.0061 0.0033 'International Tables Vol C Tables 4.2.6.8 and 6.1.1.4'
O O 0.0106 0.0060 'International Tables Vol C Tables 4.2.6.8 and 6.1.1.4'
Gd Gd -0.1653 3.9035 'International Tables Vol C Tables 4.2.6.8 and 6.1.1.4'

loop_
_geom_angle_atom_site_label_1
_geom_angle_atom_site_label_2
_geom_angle_atom_site_label_3
_geom_angle
_geom_angle_site_symmetry_1
_geom_angle_site_symmetry_3
O6 Gd1 O8 152.7(4) 4_465 3_667
O6 Gd1 O5 98.5(3) 4_465 4_565
O8 Gd1 O5 92.6(3) 3_667 4_565
O6 Gd1 O12 81.1(3) 4_465 .
O8 Gd1 O12 78.8(3) 3_667 .
O5 Gd1 O12 72.1(4) 4_565 .
O6 Gd1 O10 91.4(3) 4_465 .
O8 Gd1 O10 96.0(3) 3_667 .
O5 Gd1 O10 139.8(4) 4_565 .
O12 Gd1 O10 148.0(4) . .
O6 Gd1 O1 130.2(3) 4_465 .
O8 Gd1 O1 76.9(3) 3_667 .
O5 Gd1 O1 72.5(3) 4_565 .
O12 Gd1 O1 135.6(3) . .
O10 Gd1 O1 71.4(3) . .
O6 Gd1 O11 82.7(3) 4_465 .
O8 Gd1 O11 74.2(3) 3_667 .
O5 Gd1 O11 145.8(3) 4_565 .
O12 Gd1 O11 74.3(3) . .
O10 Gd1 O11 73.9(3) . .
O1 Gd1 O11 131.6(3) . .
O6 Gd1 O2 77.8(3) 4_465 .
O8 Gd1 O2 129.4(3) 3_667 .
O5 Gd1 O2 72.6(3) 4_565 .
O12 Gd1 O2 135.2(3) . .
O10 Gd1 O2 71.7(3) . .
O1 Gd1 O2 52.6(3) . .
O11 Gd1 O2 139.7(3) . .
C2 C1 C6 118.8(13) . .
C2 C1 C13 120.6(12) . .
C6 C1 C13 120.6(12) . .
C3 C2 C1 118.8(13) . .
O9 C3 C4 118.9(12) . .
O9 C3 C2 119.7(12) . .
C4 C3 C2 121.4(12) . .
C3 C4 C5 120.1(14) . .
C6 C5 C4 118.3(13) . .
C6 C5 C15 117.7(12) . .
C4 C5 C15 123.9(13) . .
C5 C6 C1 122.5(12) . .
O9 C7 C8 121.8(12) . .
O9 C7 C12 120.3(11) . .
C8 C7 C12 117.8(11) . .
C9 C8 C7 122.2(12) . .
C9 C8 N1 116.9(12) . .
C7 C8 N1 120.9(11) . .
C8 C9 C10 120.3(12) . .
C11 C10 C9 117.0(12) . .
C11 C10 C14 123.0(12) . .
C9 C10 C14 119.9(11) . .
C10 C11 C12 123.7(14) . .
C11 C12 C7 119.1(13) . .
O2 C13 O1 121.8(13) . .
O2 C13 C1 119.8(12) . .
O1 C13 C1 118.4(12) . .
O5 C14 O6 123.9(12) . .
O5 C14 C10 119.9(11) . .
O6 C14 C10 116.2(11) . .
O7 C15 O8 124.6(12) . .
O7 C15 C5 120.7(11) . .
O8 C15 C5 114.7(12) . .
O3 N1 O4 119.9(12) . .
O3 N1 C8 121.4(11) . .
O4 N1 C8 118.6(11) . .
C13 O1 Gd1 93.2(8) . .
C13 O2 Gd1 91.1(8) . .
C14 O5 Gd1 161.0(9) . 4_566
C14 O6 Gd1 133.5(8) . 4_666
C15 O8 Gd1 143.1(9) . 3_667
C7 O9 C3 119.6(10) . .

loop_
_geom_bond_atom_site_label_1
_geom_bond_atom_site_label_2
_geom_bond_distance
_geom_bond_site_symmetry_2
Gd1 O6 2.286(9) 4_465
Gd1 O8 2.331(9) 3_667
Gd1 O5 2.335(9) 4_565
Gd1 O12 2.391(9) .
Gd1 O10 2.395(9) .
Gd1 O1 2.465(10) .
Gd1 O11 2.475(10) .
Gd1 O2 2.549(10) .
C1 C2 1.397(18) .
C1 C6 1.402(19) .
C1 C13 1.49(2) .
C2 C3 1.39(2) .
C3 O9 1.377(15) .
C3 C4 1.383(19) .
C4 C5 1.400(19) .
C5 C6 1.37(2) .
C5 C15 1.506(18) .
C7 O9 1.350(14) .
C7 C8 1.390(18) .
C7 C12 1.401(19) .
C8 C9 1.369(18) .
C8 N1 1.435(17) .
C9 C10 1.419(19) .
C10 C11 1.36(2) .
C10 C14 1.489(17) .
C11 C12 1.389(19) .
C13 O2 1.237(16) .
C13 O1 1.305(16) .
C14 O5 1.234(15) .
C14 O6 1.244(15) .
C15 O7 1.224(16) .
C15 O8 1.270(15) .
N1 O3 1.202(14) .
N1 O4 1.217(15) .
O5 Gd1 2.335(9) 4_566
O6 Gd1 2.286(9) 4_666
O8 Gd1 2.331(9) 3_667
